data_7700685
loop_
_publ_author_name
'Ren, Xiaoyu'
'Wesolek, Marcel'
'Braunstein, Pierre'

_publ_section_title
;
 Cu(i), Ag(i), Ni(ii), Cr(iii) and Ir(i) complexes with tritopic
 N<sup>imine</sup>C<sup>NHC</sup>N<sup>amine</sup> pincer ligands and
 catalytic ethylene oligomerization.
;
_journal_issue 34
_journal_name_full 'Dalton transactions (Cambridge, England : 2003)'
_journal_page_first 12895
_journal_page_last 12909
_journal_paper_doi 10.1039/c9dt02400j
_journal_volume 48
_journal_year 2019
_chemical_formula_moiety 'C22 H34 Ag Cl N4'
_chemical_formula_sum 'C22 H34 Ag Cl N4'
_chemical_formula_weight 497.85
_space_group_crystal_system monoclinic
_space_group_IT_number 14
_space_group_name_Hall '-P 2ybc'
_space_group_name_H-M_alt 'P 1 21/c 1'
_symmetry_space_group_name_Hall '-P 2ybc'
_symmetry_space_group_name_H-M 'P 1 21/c 1'
_atom_sites_solution_hydrogens geom
_atom_sites_solution_primary direct
_atom_sites_solution_secondary difmap
_audit_creation_method SHELXL-2013
_audit_update_record
;
2019-02-11 deposited with the CCDC.    2019-07-29 downloaded from the CCDC.
;
_cell_angle_alpha 90
_cell_angle_beta 118.595(4)
_cell_angle_gamma 90
_cell_formula_units_Z 4
_cell_length_a 8.4886(8)
_cell_length_b 19.7601(19)
_cell_length_c 16.1890(12)
_cell_measurement_reflns_used 9970
_cell_measurement_temperature 173(2)
_cell_measurement_theta_max 30.95
_cell_measurement_theta_min 2.61
_cell_volume 2384.3(4)
_computing_cell_refinement 'Bruker SAINT'
_computing_data_collection 'Bruker APEX2'
_computing_data_reduction 'Bruker SAINT'
_computing_molecular_graphics 'Mercury (Macrae et al., 2008)'
_computing_publication_material 'SHELXL-2013 (Sheldrick, 2013)'
_computing_structure_refinement 'SHELXL-2013 (Sheldrick, 2013)'
_computing_structure_solution 'SHELXS-2013 (Sheldrick, 2013)'
_diffrn_ambient_temperature 173(2)
_diffrn_measured_fraction_theta_full 1.000
_diffrn_measured_fraction_theta_max 0.994
_diffrn_measurement_device_type 'Bruker APEX-II CCD'
_diffrn_measurement_method '\f and \w scans'
_diffrn_radiation_monochromator triumph
_diffrn_radiation_type MoK\a
_diffrn_radiation_wavelength 0.71073
_diffrn_reflns_av_R_equivalents 0.0333
_diffrn_reflns_av_unetI/netI 0.0319
_diffrn_reflns_Laue_measured_fraction_full 1.000
_diffrn_reflns_Laue_measured_fraction_max 0.994
_diffrn_reflns_limit_h_max 12
_diffrn_reflns_limit_h_min -12
_diffrn_reflns_limit_k_max 28
_diffrn_reflns_limit_k_min -28
_diffrn_reflns_limit_l_max 23
_diffrn_reflns_limit_l_min -23
_diffrn_reflns_number 31006
_diffrn_reflns_point_group_measured_fraction_full 1.000
_diffrn_reflns_point_group_measured_fraction_max 0.994
_diffrn_reflns_theta_full 25.242
_diffrn_reflns_theta_max 31.042
_diffrn_reflns_theta_min 1.765
_diffrn_source 'sealed tube'
_exptl_absorpt_coefficient_mu 0.971
_exptl_absorpt_correction_T_max 0.7462
_exptl_absorpt_correction_T_min 0.6475
_exptl_absorpt_correction_type multi-scan
_exptl_absorpt_process_details sadabs
_exptl_crystal_colour colourless
_exptl_crystal_density_diffrn 1.387
_exptl_crystal_description prism
_exptl_crystal_F_000 1032
_exptl_crystal_size_max 0.300
_exptl_crystal_size_mid 0.240
_exptl_crystal_size_min 0.100
_refine_diff_density_max 1.012
_refine_diff_density_min -0.489
_refine_diff_density_rms 0.079
_refine_ls_extinction_method none
_refine_ls_goodness_of_fit_ref 1.010
_refine_ls_hydrogen_treatment constr
_refine_ls_matrix_type full
_refine_ls_number_parameters 260
_refine_ls_number_reflns 7592
_refine_ls_number_restraints 0
_refine_ls_restrained_S_all 1.010
_refine_ls_R_factor_all 0.0552
_refine_ls_R_factor_gt 0.0318
_refine_ls_shift/su_max 0.001
_refine_ls_shift/su_mean 0.000
_refine_ls_structure_factor_coef Fsqd
_refine_ls_weighting_details 'w=1/[\s^2^(Fo^2^)+(0.0250P)^2^+2.1907P] where P=(Fo^2^+2Fc^2^)/3'
_refine_ls_weighting_scheme calc
_refine_ls_wR_factor_gt 0.0643
_refine_ls_wR_factor_ref 0.0734
_reflns_Friedel_coverage 0.000
_reflns_number_gt 5753
_reflns_number_total 7592
_reflns_threshold_expression 'I > 2\s(I)'
_cod_data_source_file c9dt02400j2.cif
_cod_data_source_block pbxr151203
_cod_depositor_comments 'Adding full bibliography for 7700685--7700692.cif.'
_cod_database_code 7700685
_shelx_space_group_comment
;
The symmetry employed for this shelxl refinement is uniquely defined
by the following loop, which should always be used as a source of
symmetry information in preference to the above space-group names.
They are only intended as comments.
;
_shelx_estimated_absorpt_t_min 0.759
_shelx_estimated_absorpt_t_max 0.909
_shelxl_version_number 2013-4

loop_
_space_group_symop_operation_xyz
'x, y, z'
'-x, y+1/2, -z+1/2'
'-x, -y, -z'
'x, -y-1/2, z-1/2'

loop_
_atom_site_label
_atom_site_type_symbol
_atom_site_fract_x
_atom_site_fract_y
_atom_site_fract_z
_atom_site_U_iso_or_equiv
_atom_site_adp_type
_atom_site_occupancy
_atom_site_site_symmetry_order
_atom_site_calc_flag
_atom_site_refinement_flags_posn
_atom_site_refinement_flags_adp
C1 C 0.6151(2) 0.17962(10) 1.08435(13) 0.0219(4) Uani 1 1 d . .
C2 C 0.8410(3) 0.23980(11) 1.20058(13) 0.0281(4) Uani 1 1 d . .
H2 H 0.9091 0.2768 1.2383 0.034 Uiso 1 1 calc R U
C3 C 0.8857(3) 0.17437(11) 1.21401(14) 0.0309(4) Uani 1 1 d . .
H3 H 0.9930 0.1559 1.2633 0.037 Uiso 1 1 calc R U
C4 C 0.5803(2) 0.30362(10) 1.07456(13) 0.0207(3) Uani 1 1 d . .
C5 C 0.6644(3) 0.36770(11) 1.12466(16) 0.0358(5) Uani 1 1 d . .
H5A H 0.5934 0.4063 1.0874 0.054 Uiso 1 1 calc R U
H5B H 0.7865 0.3710 1.1333 0.054 Uiso 1 1 calc R U
H5C H 0.6686 0.3680 1.1862 0.054 Uiso 1 1 calc R U
C6 C 0.3395(2) 0.35628(9) 0.95131(12) 0.0216(4) Uani 1 1 d . .
C7 C 0.2116(3) 0.38101(10) 0.97548(13) 0.0241(4) Uani 1 1 d . .
C8 C 0.1133(3) 0.43811(10) 0.92828(15) 0.0285(4) Uani 1 1 d . .
H8 H 0.0263 0.4557 0.9436 0.034 Uiso 1 1 calc R U
C9 C 0.1397(3) 0.46976(10) 0.85960(14) 0.0286(4) Uani 1 1 d . .
H9 H 0.0716 0.5087 0.8284 0.034 Uiso 1 1 calc R U
C10 C 0.2650(3) 0.44458(10) 0.83656(14) 0.0274(4) Uani 1 1 d . .
H10 H 0.2830 0.4668 0.7897 0.033 Uiso 1 1 calc R U
C11 C 0.3663(2) 0.38698(10) 0.88087(13) 0.0247(4) Uani 1 1 d . .
C12 C 0.1816(3) 0.34503(12) 1.04984(16) 0.0336(5) Uani 1 1 d . .
H12 H 0.2996 0.3259 1.0972 0.040 Uiso 1 1 calc R U
C13 C 0.0531(4) 0.28602(15) 1.0064(2) 0.0588(8) Uani 1 1 d . .
H13A H -0.0647 0.3031 0.9598 0.088 Uiso 1 1 calc R U
H13B H 0.0412 0.2615 1.0557 0.088 Uiso 1 1 calc R U
H13C H 0.0998 0.2554 0.9756 0.088 Uiso 1 1 calc R U
C14 C 0.1177(5) 0.39222(17) 1.1021(2) 0.0592(8) Uani 1 1 d . .
H14A H 0.1982 0.4313 1.1258 0.089 Uiso 1 1 calc R U
H14B H 0.1179 0.3680 1.1549 0.089 Uiso 1 1 calc R U
H14C H -0.0043 0.4077 1.0591 0.089 Uiso 1 1 calc R U
C15 C 0.4976(3) 0.35771(13) 0.85163(16) 0.0374(5) Uani 1 1 d . .
H15 H 0.5795 0.3264 0.9027 0.045 Uiso 1 1 calc R U
C16 C 0.6132(4) 0.4121(2) 0.8405(3) 0.0758(11) Uani 1 1 d . .
H16A H 0.5374 0.4419 0.7880 0.114 Uiso 1 1 calc R U
H16B H 0.7037 0.3907 0.8280 0.114 Uiso 1 1 calc R U
H16C H 0.6730 0.4387 0.8985 0.114 Uiso 1 1 calc R U
C17 C 0.3991(5) 0.3163(2) 0.7623(3) 0.0868(13) Uani 1 1 d . .
H17A H 0.3292 0.2808 0.7721 0.130 Uiso 1 1 calc R U
H17B H 0.4862 0.2957 0.7465 0.130 Uiso 1 1 calc R U
H17C H 0.3182 0.3459 0.7107 0.130 Uiso 1 1 calc R U
C18 C 0.7566(3) 0.06616(11) 1.12395(16) 0.0321(5) Uani 1 1 d . .
H18A H 0.6367 0.0501 1.0764 0.039 Uiso 1 1 calc R U
H18B H 0.7933 0.0398 1.1824 0.039 Uiso 1 1 calc R U
C19 C 0.8904(3) 0.05467(12) 1.08822(18) 0.0393(5) Uani 1 1 d . .
H19A H 1.0129 0.0630 1.1404 0.047 Uiso 1 1 calc R U
H19B H 0.8841 0.0067 1.0693 0.047 Uiso 1 1 calc R U
C20 C 0.8599(3) 0.09924(14) 1.00558(17) 0.0414(6) Uani 1 1 d . .
H20A H 0.8855 0.1468 1.0273 0.050 Uiso 1 1 calc R U
H20B H 0.9460 0.0861 0.9835 0.050 Uiso 1 1 calc R U
C21 C 0.6462(5) 0.1527(2) 0.8631(2) 0.0719(10) Uani 1 1 d . .
H21A H 0.7356 0.1524 0.8411 0.108 Uiso 1 1 calc R U
H21B H 0.6556 0.1950 0.8967 0.108 Uiso 1 1 calc R U
H21C H 0.5258 0.1489 0.8091 0.108 Uiso 1 1 calc R U
C22 C 0.6471(5) 0.0315(2) 0.8777(3) 0.0864(13) Uani 1 1 d . .
H22A H 0.7295 0.0271 0.8515 0.130 Uiso 1 1 calc R U
H22B H 0.5230 0.0299 0.8266 0.130 Uiso 1 1 calc R U
H22C H 0.6675 -0.0056 0.9217 0.130 Uiso 1 1 calc R U
N1 N 0.6734(2) 0.24281(8) 1.11973(11) 0.0218(3) Uani 1 1 d . .
N2 N 0.7470(2) 0.13833(8) 1.14290(12) 0.0262(4) Uani 1 1 d . .
N3 N 0.4388(2) 0.29726(8) 0.99704(11) 0.0229(3) Uani 1 1 d . .
N4 N 0.6786(3) 0.09536(13) 0.92663(15) 0.0471(5) Uani 1 1 d . .
Cl1 Cl 0.11089(7) 0.11877(3) 0.83380(4) 0.03838(13) Uani 1 1 d . .
Ag1 Ag 0.37758(2) 0.15404(2) 0.96349(2) 0.02748(5) Uani 1 1 d . .

loop_
_atom_site_aniso_label
_atom_site_aniso_U_11
_atom_site_aniso_U_22
_atom_site_aniso_U_33
_atom_site_aniso_U_23
_atom_site_aniso_U_13
_atom_site_aniso_U_12
C1 0.0230(9) 0.0227(9) 0.0195(8) 0.0026(7) 0.0096(7) 0.0044(7)
C2 0.0246(9) 0.0299(11) 0.0219(9) -0.0006(8) 0.0047(7) 0.0014(8)
C3 0.0260(10) 0.0336(11) 0.0241(9) 0.0025(8) 0.0047(8) 0.0065(8)
C4 0.0217(8) 0.0212(9) 0.0204(8) 0.0009(7) 0.0111(7) 0.0021(7)
C5 0.0341(11) 0.0251(10) 0.0319(11) -0.0029(9) 0.0027(9) 0.0004(9)
C6 0.0211(8) 0.0200(9) 0.0191(8) 0.0002(6) 0.0058(7) 0.0001(6)
C7 0.0238(9) 0.0226(9) 0.0236(9) 0.0002(7) 0.0094(7) 0.0001(7)
C8 0.0263(10) 0.0242(10) 0.0325(10) 0.0002(8) 0.0120(8) 0.0046(8)
C9 0.0278(10) 0.0178(9) 0.0300(10) 0.0023(7) 0.0056(8) 0.0017(7)
C10 0.0277(10) 0.0241(10) 0.0243(9) 0.0048(7) 0.0075(8) -0.0040(7)
C11 0.0212(9) 0.0267(10) 0.0231(9) 0.0011(7) 0.0079(7) -0.0011(7)
C12 0.0354(11) 0.0346(11) 0.0381(11) 0.0104(10) 0.0234(9) 0.0098(9)
C13 0.070(2) 0.0448(16) 0.078(2) 0.0077(15) 0.0485(18) -0.0112(14)
C14 0.083(2) 0.0595(19) 0.0586(17) 0.0075(15) 0.0529(17) 0.0143(16)
C15 0.0317(11) 0.0501(15) 0.0347(11) 0.0129(10) 0.0195(9) 0.0107(10)
C16 0.0509(18) 0.088(3) 0.108(3) 0.040(2) 0.054(2) 0.0129(17)
C17 0.066(2) 0.129(4) 0.073(2) -0.044(2) 0.0397(19) 0.009(2)
C18 0.0349(11) 0.0216(10) 0.0345(11) 0.0032(8) 0.0124(9) 0.0055(8)
C19 0.0360(12) 0.0323(12) 0.0445(13) -0.0050(10) 0.0152(10) 0.0087(9)
C20 0.0387(13) 0.0468(14) 0.0432(13) -0.0106(11) 0.0232(11) -0.0004(11)
C21 0.072(2) 0.104(3) 0.0494(17) 0.0190(18) 0.0371(17) 0.017(2)
C22 0.065(2) 0.107(3) 0.077(2) -0.057(2) 0.0251(19) -0.014(2)
N1 0.0216(7) 0.0223(8) 0.0187(7) 0.0010(6) 0.0074(6) 0.0027(6)
N2 0.0255(8) 0.0244(9) 0.0228(8) 0.0020(6) 0.0069(6) 0.0038(6)
N3 0.0229(7) 0.0199(8) 0.0217(7) 0.0023(6) 0.0073(6) 0.0030(6)
N4 0.0445(12) 0.0628(15) 0.0347(10) -0.0094(10) 0.0194(9) 0.0036(11)
Cl1 0.0313(3) 0.0360(3) 0.0301(3) 0.0000(2) 0.0004(2) -0.0025(2)
Ag1 0.02510(7) 0.02651(8) 0.02359(7) -0.00066(6) 0.00582(5) -0.00024(6)

loop_
_atom_type_symbol
_atom_type_description
_atom_type_scat_dispersion_real
_atom_type_scat_dispersion_imag
_atom_type_scat_source
C C 0.0033 0.0016 'International Tables Vol C Tables 4.2.6.8 and 6.1.1.4'
H H 0.0000 0.0000 'International Tables Vol C Tables 4.2.6.8 and 6.1.1.4'
N N 0.0061 0.0033 'International Tables Vol C Tables 4.2.6.8 and 6.1.1.4'
Cl Cl 0.1484 0.1585 'International Tables Vol C Tables 4.2.6.8 and 6.1.1.4'
Ag Ag -0.8971 1.1015 'International Tables Vol C Tables 4.2.6.8 and 6.1.1.4'

loop_
_geom_angle_atom_site_label_1
_geom_angle_atom_site_label_2
_geom_angle_atom_site_label_3
_geom_angle
N2 C1 N1 104.34(16)
N2 C1 Ag1 128.21(15)
N1 C1 Ag1 127.42(13)
C3 C2 N1 106.03(18)
C3 C2 H2 127.0
N1 C2 H2 127.0
C2 C3 N2 107.44(17)
C2 C3 H3 126.3
N2 C3 H3 126.3
N3 C4 N1 117.05(17)
N3 C4 C5 127.36(18)
N1 C4 C5 115.58(16)
C4 C5 H5A 109.5
C4 C5 H5B 109.5
H5A C5 H5B 109.5
C4 C5 H5C 109.5
H5A C5 H5C 109.5
H5B C5 H5C 109.5
C11 C6 C7 121.52(17)
C11 C6 N3 119.47(17)
C7 C6 N3 118.96(17)
C8 C7 C6 117.93(18)
C8 C7 C12 121.94(18)
C6 C7 C12 120.12(17)
C9 C8 C7 121.42(19)
C9 C8 H8 119.3
C7 C8 H8 119.3
C10 C9 C8 119.80(18)
C10 C9 H9 120.1
C8 C9 H9 120.1
C9 C10 C11 121.31(19)
C9 C10 H10 119.3
C11 C10 H10 119.3
C10 C11 C6 117.99(18)
C10 C11 C15 120.84(18)
C6 C11 C15 121.16(18)
C13 C12 C7 110.3(2)
C13 C12 C14 111.1(2)
C7 C12 C14 113.1(2)
C13 C12 H12 107.4
C7 C12 H12 107.4
C14 C12 H12 107.4
C12 C13 H13A 109.5
C12 C13 H13B 109.5
H13A C13 H13B 109.5
C12 C13 H13C 109.5
H13A C13 H13C 109.5
H13B C13 H13C 109.5
C12 C14 H14A 109.5
C12 C14 H14B 109.5
H14A C14 H14B 109.5
C12 C14 H14C 109.5
H14A C14 H14C 109.5
H14B C14 H14C 109.5
C17 C15 C11 110.5(2)
C17 C15 C16 111.1(3)
C11 C15 C16 112.3(2)
C17 C15 H15 107.6
C11 C15 H15 107.6
C16 C15 H15 107.6
C15 C16 H16A 109.5
C15 C16 H16B 109.5
H16A C16 H16B 109.5
C15 C16 H16C 109.5
H16A C16 H16C 109.5
H16B C16 H16C 109.5
C15 C17 H17A 109.5
C15 C17 H17B 109.5
H17A C17 H17B 109.5
C15 C17 H17C 109.5
H17A C17 H17C 109.5
H17B C17 H17C 109.5
N2 C18 C19 110.55(19)
N2 C18 H18A 109.5
C19 C18 H18A 109.5
N2 C18 H18B 109.5
C19 C18 H18B 109.5
H18A C18 H18B 108.1
C20 C19 C18 113.95(19)
C20 C19 H19A 108.8
C18 C19 H19A 108.8
C20 C19 H19B 108.8
C18 C19 H19B 108.8
H19A C19 H19B 107.7
N4 C20 C19 113.9(2)
N4 C20 H20A 108.8
C19 C20 H20A 108.8
N4 C20 H20B 108.8
C19 C20 H20B 108.8
H20A C20 H20B 107.7
N4 C21 H21A 109.5
N4 C21 H21B 109.5
H21A C21 H21B 109.5
N4 C21 H21C 109.5
H21A C21 H21C 109.5
H21B C21 H21C 109.5
N4 C22 H22A 109.5
N4 C22 H22B 109.5
H22A C22 H22B 109.5
N4 C22 H22C 109.5
H22A C22 H22C 109.5
H22B C22 H22C 109.5
C1 N1 C2 110.84(16)
C1 N1 C4 123.58(15)
C2 N1 C4 125.39(17)
C1 N2 C3 111.34(17)
C1 N2 C18 123.61(17)
C3 N2 C18 124.20(17)
C4 N3 C6 118.76(17)
C22 N4 C20 111.6(2)
C22 N4 C21 111.5(3)
C20 N4 C21 109.9(2)
C1 Ag1 Cl1 176.05(5)

loop_
_geom_bond_atom_site_label_1
_geom_bond_atom_site_label_2
_geom_bond_distance
C1 N2 1.342(2)
C1 N1 1.364(3)
C1 Ag1 2.0912(18)
C2 C3 1.336(3)
C2 N1 1.399(2)
C2 H2 0.9500
C3 N2 1.386(3)
C3 H3 0.9500
C4 N3 1.261(2)
C4 N1 1.432(2)
C4 C5 1.489(3)
C5 H5A 0.9800
C5 H5B 0.9800
C5 H5C 0.9800
C6 C11 1.403(3)
C6 C7 1.406(3)
C6 N3 1.422(2)
C7 C8 1.394(3)
C7 C12 1.521(3)
C8 C9 1.384(3)
C8 H8 0.9500
C9 C10 1.377(3)
C9 H9 0.9500
C10 C11 1.400(3)
C10 H10 0.9500
C11 C15 1.519(3)
C12 C13 1.520(4)
C12 C14 1.522(3)
C12 H12 1.0000
C13 H13A 0.9800
C13 H13B 0.9800
C13 H13C 0.9800
C14 H14A 0.9800
C14 H14B 0.9800
C14 H14C 0.9800
C15 C17 1.517(4)
C15 C16 1.523(4)
C15 H15 1.0000
C16 H16A 0.9800
C16 H16B 0.9800
C16 H16C 0.9800
C17 H17A 0.9800
C17 H17B 0.9800
C17 H17C 0.9800
C18 N2 1.469(3)
C18 C19 1.518(3)
C18 H18A 0.9900
C18 H18B 0.9900
C19 C20 1.517(4)
C19 H19A 0.9900
C19 H19B 0.9900
C20 N4 1.458(3)
C20 H20A 0.9900
C20 H20B 0.9900
C21 N4 1.464(4)
C21 H21A 0.9800
C21 H21B 0.9800
C21 H21C 0.9800
C22 N4 1.445(4)
C22 H22A 0.9800
C22 H22B 0.9800
C22 H22C 0.9800
Cl1 Ag1 2.3386(6)

loop_
_geom_torsion_atom_site_label_1
_geom_torsion_atom_site_label_2
_geom_torsion_atom_site_label_3
_geom_torsion_atom_site_label_4
_geom_torsion
N1 C2 C3 N2 -0.4(2)
C11 C6 C7 C8 -1.1(3)
N3 C6 C7 C8 -178.66(17)
C11 C6 C7 C12 177.88(19)
N3 C6 C7 C12 0.3(3)
C6 C7 C8 C9 0.1(3)
C12 C7 C8 C9 -178.9(2)
C7 C8 C9 C10 0.3(3)
C8 C9 C10 C11 0.4(3)
C9 C10 C11 C6 -1.4(3)
C9 C10 C11 C15 177.0(2)
C7 C6 C11 C10 1.8(3)
N3 C6 C11 C10 179.31(17)
C7 C6 C11 C15 -176.70(19)
N3 C6 C11 C15 0.9(3)
C8 C7 C12 C13 95.4(3)
C6 C7 C12 C13 -83.6(3)
C8 C7 C12 C14 -29.7(3)
C6 C7 C12 C14 151.4(2)
C10 C11 C15 C17 -79.0(3)
C6 C11 C15 C17 99.4(3)
C10 C11 C15 C16 45.6(3)
C6 C11 C15 C16 -136.0(2)
N2 C18 C19 C20 -52.1(3)
C18 C19 C20 N4 -54.0(3)
N2 C1 N1 C2 -0.5(2)
Ag1 C1 N1 C2 -178.57(14)
N2 C1 N1 C4 174.78(17)
Ag1 C1 N1 C4 -3.3(3)
C3 C2 N1 C1 0.6(2)
C3 C2 N1 C4 -174.56(18)
N3 C4 N1 C1 -1.4(3)
C5 C4 N1 C1 179.43(19)
N3 C4 N1 C2 173.16(18)
C5 C4 N1 C2 -6.0(3)
N1 C1 N2 C3 0.2(2)
Ag1 C1 N2 C3 178.27(15)
N1 C1 N2 C18 -169.70(18)
Ag1 C1 N2 C18 8.4(3)
C2 C3 N2 C1 0.2(3)
C2 C3 N2 C18 170.0(2)
C19 C18 N2 C1 101.1(2)
C19 C18 N2 C3 -67.4(3)
N1 C4 N3 C6 178.18(16)
C5 C4 N3 C6 -2.7(3)
C11 C6 N3 C4 96.1(2)
C7 C6 N3 C4 -86.3(2)
C19 C20 N4 C22 -71.9(3)
C19 C20 N4 C21 163.9(2)
